data_7124805
loop_
_publ_author_name
'Le\'on, Thierry'
'Fern\'andez, Elena'

_publ_section_title
;
 The Pauson-Khand reaction using alkynylboronic esters: solving a
 long-standing regioselectivity issue.
;
_journal_issue 60
_journal_name_full 'Chemical communications (Cambridge, England)'
_journal_page_first 9363
_journal_page_last 9366
_journal_paper_doi 10.1039/c6cc04717c
_journal_volume 52
_journal_year 2016
_chemical_formula_sum 'C26 H21 B N2 O'
_chemical_formula_weight 388.26
_space_group_IT_number 14
_space_group_name_Hall '-P 2ybc'
_space_group_name_H-M_alt 'P 1 21/c 1'
_symmetry_cell_setting monoclinic
_symmetry_space_group_name_H-M 'P 1 21/c 1'
_atom_sites_solution_hydrogens geom
_audit_creation_method SHELXL-2014
_audit_update_record
;
2016-06-02 deposited with the CCDC.
2016-07-04 downloaded from the CCDC.
;
_cell_angle_alpha 90
_cell_angle_beta 95.235(4)
_cell_angle_gamma 90
_cell_formula_units_Z 8
_cell_length_a 19.3909(10)
_cell_length_b 10.1233(4)
_cell_length_c 20.4987(7)
_cell_measurement_reflns_used 8775
_cell_measurement_temperature 100(2)
_cell_measurement_theta_max 29.9290
_cell_measurement_theta_min 1.9970
_cell_volume 4007.1(3)
_computing_cell_refinement 'CrystalClear-SM Expert 2.1 b29 (Rigaku, 2013)'
_computing_data_collection 'CrystalClear-SM Expert 2.1 b29 (Rigaku, 2013)'
_computing_data_reduction 'CrystalClear-SM Expert 2.1 b29 (Rigaku, 2013)'
_computing_molecular_graphics 'SHELXL-2014 (Sheldrick, 2014)'
_computing_publication_material 'SHELXL-2014 (Sheldrick, 2014)'
_computing_structure_refinement 'SHELXL-2014 (Sheldrick, 2014)'
_computing_structure_solution Sir2011
_diffrn_ambient_temperature 100(2)
_diffrn_detector_area_resol_mean 5.8140
_diffrn_detector_type 'PILATUS 200K'
_diffrn_measured_fraction_theta_full 0.992
_diffrn_measured_fraction_theta_max 0.880
_diffrn_measurement_device_type '1/4chi goniometer'
_diffrn_measurement_method
;
 Fullsphere data collection, phi and omega scans
;
_diffrn_measurement_specimen_support 'magnetic support with MicroMount'
_diffrn_radiation_monochromator 'Confocal Max Flux optic'
_diffrn_radiation_type MoK\a
_diffrn_radiation_wavelength 0.7107
_diffrn_reflns_av_R_equivalents 0.0503
_diffrn_reflns_av_unetI/netI 0.0605
_diffrn_reflns_Laue_measured_fraction_full 0.992
_diffrn_reflns_Laue_measured_fraction_max 0.880
_diffrn_reflns_limit_h_max 27
_diffrn_reflns_limit_h_min -25
_diffrn_reflns_limit_k_max 9
_diffrn_reflns_limit_k_min -14
_diffrn_reflns_limit_l_max 29
_diffrn_reflns_limit_l_min -28
_diffrn_reflns_number 40608
_diffrn_reflns_point_group_measured_fraction_full 0.992
_diffrn_reflns_point_group_measured_fraction_max 0.880
_diffrn_reflns_theta_full 25.242
_diffrn_reflns_theta_max 30.535
_diffrn_reflns_theta_min 1.995
_diffrn_source 'Microfocus rotating anode X-ray tube'
_diffrn_source_current 24
_diffrn_source_power 50
_diffrn_source_size '0.2 mm x 0.2 mm fine focus'
_diffrn_source_type 'Rigaku MicroMax-007HF'
_exptl_absorpt_coefficient_mu 0.078
_exptl_absorpt_correction_T_max 0.998
_exptl_absorpt_correction_T_min 0.768
_exptl_absorpt_correction_type multi-scan
_exptl_absorpt_process_details
; 
 CrystalClear-SM Expert 2.1 b29 (Rigaku, 2013)
;
_exptl_crystal_colour Colourless
_exptl_crystal_density_diffrn 1.287
_exptl_crystal_description Needle
_exptl_crystal_F_000 1632
_exptl_crystal_size_max 0.18
_exptl_crystal_size_mid 0.04
_exptl_crystal_size_min 0.02
_refine_diff_density_max 0.358
_refine_diff_density_min -0.319
_refine_diff_density_rms 0.064
_refine_ls_extinction_method none
_refine_ls_goodness_of_fit_ref 1.077
_refine_ls_hydrogen_treatment constr
_refine_ls_matrix_type full
_refine_ls_number_parameters 541
_refine_ls_number_reflns 10796
_refine_ls_number_restraints 0
_refine_ls_restrained_S_all 1.077
_refine_ls_R_factor_all 0.1118
_refine_ls_R_factor_gt 0.0729
_refine_ls_shift/su_max 0.000
_refine_ls_shift/su_mean 0.000
_refine_ls_structure_factor_coef Fsqd
_refine_ls_weighting_details 'w=1/[\s^2^(Fo^2^)+(0.0710P)^2^+4.3639P] where P=(Fo^2^+2Fc^2^)/3'
_refine_ls_weighting_scheme calc
_refine_ls_wR_factor_gt 0.1782
_refine_ls_wR_factor_ref 0.1958
_reflns_Friedel_coverage 0.000
_reflns_number_gt 7349
_reflns_number_total 10796
_reflns_threshold_expression 'I > 2\s(I)'
_cod_data_source_file c6cc04717c2.cif
_cod_data_source_block TSL2-3
_cod_depositor_comments
;
The following automatic conversions were performed:

data item '_exptl_absorpt_correction_type' value 'Multi-scan' was
changed to 'multi-scan' in accordance with the
/home/saulius/struct/COD-crude-data/automatic-downloads/DataCite-retrospective/RSC/depositions/lib/dictionaries/cif_core.dic
dictionary named 'cif_core.dic' version 2.4.2 last updated on
2011-04-26.

data item '_symmetry_cell_setting' value 'Monoclinic' was changed to
'monoclinic' in accordance with the
/home/saulius/struct/COD-crude-data/automatic-downloads/DataCite-retrospective/RSC/depositions/lib/dictionaries/cif_core.dic
dictionary named 'cif_core.dic' version 2.4.2 last updated on
2011-04-26.

Automatic conversion script
Id: cif_fix_values 6909 2019-04-08 15:41:33Z antanas 
;
_cod_original_sg_symbol_H-M P2(1)/c
_cod_database_code 7124805
_shelx_space_group_comment
;
The symmetry employed for this shelxl refinement is uniquely defined
by the following loop, which should always be used as a source of
symmetry information in preference to the above space-group names.
They are only intended as comments.
;
_shelx_estimated_absorpt_t_min 0.986
_shelx_estimated_absorpt_t_max 0.998
_shelxl_version_number 2014-3

loop_
_space_group_symop_operation_xyz
'x, y, z'
'-x, y+1/2, -z+1/2'
'-x, -y, -z'
'x, -y-1/2, z-1/2'

loop_
_atom_site_label
_atom_site_type_symbol
_atom_site_fract_x
_atom_site_fract_y
_atom_site_fract_z
_atom_site_U_iso_or_equiv
_atom_site_adp_type
_atom_site_occupancy
_atom_site_site_symmetry_order
_atom_site_calc_flag
_atom_site_refinement_flags_posn
_atom_site_refinement_flags_adp
B1A B 0.65840(15) 0.7916(2) 0.73475(12) 0.0220(5) Uani 1 1 d . .
N1A N 0.71738(10) 0.78675(19) 0.69927(9) 0.0242(4) Uani 1 1 d . .
H1AN H 0.7203 0.7234 0.6703 0.029 Uiso 1 1 calc R U
N2A N 0.65486(10) 0.89552(18) 0.78128(9) 0.0216(4) Uani 1 1 d . .
H2AN H 0.6175 0.9028 0.8024 0.026 Uiso 1 1 calc R U
O1A O 0.47511(9) 0.46610(17) 0.65898(8) 0.0292(4) Uani 1 1 d . .
C1A C 0.77125(13) 0.8780(2) 0.70819(11) 0.0239(5) Uani 1 1 d . .
C2A C 0.82739(14) 0.8757(2) 0.67150(12) 0.0305(5) Uani 1 1 d . .
H2A H 0.8297 0.8113 0.6381 0.037 Uiso 1 1 calc R U
C3A C 0.88086(14) 0.9671(3) 0.68315(13) 0.0344(6) Uani 1 1 d . .
H3A H 0.9189 0.9646 0.6571 0.041 Uiso 1 1 calc R U
C4A C 0.87967(14) 1.0607(3) 0.73159(13) 0.0328(6) Uani 1 1 d . .
H4A H 0.9172 1.1207 0.7393 0.039 Uiso 1 1 calc R U
C5A C 0.82282(13) 1.0679(2) 0.77000(12) 0.0271(5) Uani 1 1 d . .
C6A C 0.81841(14) 1.1642(2) 0.82022(13) 0.0310(6) Uani 1 1 d . .
H6A H 0.8552 1.2252 0.8296 0.037 Uiso 1 1 calc R U
C7A C 0.76159(14) 1.1691(2) 0.85480(13) 0.0313(6) Uani 1 1 d . .
H7A H 0.7597 1.2338 0.8881 0.038 Uiso 1 1 calc R U
C8A C 0.70582(14) 1.0814(2) 0.84262(11) 0.0267(5) Uani 1 1 d . .
H8A H 0.6667 1.0875 0.8672 0.032 Uiso 1 1 calc R U
C9A C 0.70835(12) 0.9859(2) 0.79444(11) 0.0218(5) Uani 1 1 d . .
C10A C 0.76702(13) 0.9774(2) 0.75758(11) 0.0234(5) Uani 1 1 d . .
C11A C 0.60122(12) 0.6819(2) 0.72915(10) 0.0204(4) Uani 1 1 d . .
C12A C 0.58750(12) 0.6071(2) 0.79035(10) 0.0224(5) Uani 1 1 d . .
H12A H 0.5689 0.6653 0.8240 0.027 Uiso 1 1 calc R U
C13A C 0.65379(13) 0.5285(2) 0.81835(11) 0.0247(5) Uani 1 1 d . .
H13A H 0.6977 0.5806 0.8253 0.030 Uiso 1 1 calc R U
C14A C 0.63281(14) 0.4519(2) 0.87720(12) 0.0289(5) Uani 1 1 d . .
H14A H 0.6478 0.4691 0.9218 0.035 Uiso 1 1 calc R U
C15A C 0.58973(14) 0.3567(2) 0.85500(11) 0.0282(5) Uani 1 1 d . .
H15A H 0.5686 0.2931 0.8809 0.034 Uiso 1 1 calc R U
C16A C 0.58042(14) 0.3677(2) 0.78069(11) 0.0265(5) Uani 1 1 d . .
H16A H 0.5634 0.2866 0.7565 0.032 Uiso 1 1 calc R U
C17A C 0.53622(13) 0.4960(2) 0.76684(10) 0.0226(5) Uani 1 1 d . .
H17A H 0.4937 0.4965 0.7911 0.027 Uiso 1 1 calc R U
C18A C 0.65307(13) 0.4159(2) 0.76761(11) 0.0268(5) Uani 1 1 d . .
H18A H 0.6554 0.4483 0.7223 0.032 Uiso 1 1 calc R U
H18B H 0.6895 0.3490 0.7786 0.032 Uiso 1 1 calc R U
C19A C 0.51970(12) 0.5232(2) 0.69432(11) 0.0220(5) Uani 1 1 d . .
C20A C 0.56504(12) 0.6318(2) 0.67512(10) 0.0201(4) Uani 1 1 d . .
C21A C 0.56995(12) 0.6709(2) 0.60618(10) 0.0220(5) Uani 1 1 d . .
C22A C 0.57776(13) 0.8026(2) 0.58863(11) 0.0239(5) Uani 1 1 d . .
H22A H 0.5771 0.8698 0.6209 0.029 Uiso 1 1 calc R U
C23A C 0.58650(13) 0.8367(2) 0.52401(11) 0.0278(5) Uani 1 1 d . .
H23A H 0.5917 0.9268 0.5124 0.033 Uiso 1 1 calc R U
C24A C 0.58760(13) 0.7389(3) 0.47677(11) 0.0287(5) Uani 1 1 d . .
H24A H 0.5944 0.7617 0.4329 0.034 Uiso 1 1 calc R U
C25A C 0.57879(13) 0.6075(2) 0.49361(11) 0.0279(5) Uani 1 1 d . .
H25A H 0.5790 0.5407 0.4611 0.034 Uiso 1 1 calc R U
C26A C 0.56972(13) 0.5738(2) 0.55779(11) 0.0254(5) Uani 1 1 d . .
H26A H 0.5633 0.4838 0.5689 0.030 Uiso 1 1 calc R U
B1B B 0.83998(15) 0.1608(3) 0.50944(14) 0.0274(6) Uani 1 1 d . .
N1B N 0.88671(11) 0.1489(2) 0.46039(10) 0.0305(5) Uani 1 1 d . .
H1BN H 0.9150 0.2151 0.4547 0.037 Uiso 1 1 calc R U
N2B N 0.79986(11) 0.0485(2) 0.52063(10) 0.0289(5) Uani 1 1 d . .
H2BN H 0.7712 0.0526 0.5515 0.035 Uiso 1 1 calc R U
O1B O 0.74643(11) 0.54382(18) 0.62462(9) 0.0401(5) Uani 1 1 d . .
C1B C 0.89016(13) 0.0369(2) 0.42048(12) 0.0288(5) Uani 1 1 d . .
C2B C 0.93242(15) 0.0318(3) 0.36992(13) 0.0350(6) Uani 1 1 d . .
H2B H 0.9612 0.1048 0.3618 0.042 Uiso 1 1 calc R U
C3B C 0.93274(15) -0.0822(3) 0.33036(14) 0.0379(6) Uani 1 1 d . .
H3B H 0.9610 -0.0842 0.2949 0.046 Uiso 1 1 calc R U
C4B C 0.89325(15) -0.1894(3) 0.34199(13) 0.0351(6) Uani 1 1 d . .
H4B H 0.8945 -0.2651 0.3148 0.042 Uiso 1 1 calc R U
C5B C 0.85029(14) -0.1888(3) 0.39448(12) 0.0305(5) Uani 1 1 d . .
C6B C 0.80889(14) -0.2989(3) 0.40892(13) 0.0320(6) Uani 1 1 d . .
H6B H 0.8104 -0.3773 0.3836 0.038 Uiso 1 1 calc R U
C7B C 0.76692(14) -0.2932(3) 0.45886(13) 0.0334(6) Uani 1 1 d . .
H7B H 0.7395 -0.3676 0.4677 0.040 Uiso 1 1 calc R U
C8B C 0.76364(14) -0.1777(3) 0.49768(13) 0.0311(5) Uani 1 1 d . .
H8B H 0.7342 -0.1753 0.5323 0.037 Uiso 1 1 calc R U
C9B C 0.80306(13) -0.0694(2) 0.48526(12) 0.0259(5) Uani 1 1 d . .
C10B C 0.84799(13) -0.0732(2) 0.43385(11) 0.0265(5) Uani 1 1 d . .
C11B C 0.83284(13) 0.2962(2) 0.54609(12) 0.0279(5) Uani 1 1 d . .
C12B C 0.89127(14) 0.3963(2) 0.55249(14) 0.0333(6) Uani 1 1 d . .
H12B H 0.9068 0.4200 0.5088 0.040 Uiso 1 1 calc R U
C13B C 0.95350(15) 0.3546(3) 0.60165(15) 0.0418(7) Uani 1 1 d . .
H13B H 0.9715 0.2630 0.5965 0.050 Uiso 1 1 calc R U
C14B C 1.00649(17) 0.4654(3) 0.60044(17) 0.0505(8) Uani 1 1 d . .
H14B H 1.0500 0.4607 0.5826 0.061 Uiso 1 1 calc R U
C15B C 0.98092(18) 0.5687(3) 0.62858(17) 0.0535(9) Uani 1 1 d . .
H15B H 1.0027 0.6525 0.6342 0.064 Uiso 1 1 calc R U
C16B C 0.91057(18) 0.5320(3) 0.65071(15) 0.0446(7) Uani 1 1 d . .
H16B H 0.8934 0.5878 0.6861 0.054 Uiso 1 1 calc R U
C17B C 0.86127(15) 0.5177(2) 0.58633(13) 0.0348(6) Uani 1 1 d . .
H17B H 0.8616 0.5987 0.5584 0.042 Uiso 1 1 calc R U
C18B C 0.92408(17) 0.3852(3) 0.66743(15) 0.0440(7) Uani 1 1 d . .
H18C H 0.8811 0.3355 0.6735 0.053 Uiso 1 1 calc R U
H18D H 0.9585 0.3725 0.7057 0.053 Uiso 1 1 calc R U
C19B C 0.78820(15) 0.4771(2) 0.59872(12) 0.0312(6) Uani 1 1 d . .
C20B C 0.77622(13) 0.3412(2) 0.57278(11) 0.0266(5) Uani 1 1 d . .
C21B C 0.70925(13) 0.2740(2) 0.57853(11) 0.0259(5) Uani 1 1 d . .
C22B C 0.69625(14) 0.2126(2) 0.63740(12) 0.0309(6) Uani 1 1 d . .
H22B H 0.7313 0.2111 0.6729 0.037 Uiso 1 1 calc R U
C23B C 0.63248(15) 0.1539(2) 0.64430(12) 0.0316(6) Uani 1 1 d . .
H23B H 0.6244 0.1113 0.6842 0.038 Uiso 1 1 calc R U
C24B C 0.58055(14) 0.1576(2) 0.59290(12) 0.0286(5) Uani 1 1 d . .
H24B H 0.5366 0.1195 0.5979 0.034 Uiso 1 1 calc R U
C25B C 0.59340(14) 0.2174(3) 0.53411(12) 0.0303(5) Uani 1 1 d . .
H25B H 0.5582 0.2191 0.4987 0.036 Uiso 1 1 calc R U
C26B C 0.65692(14) 0.2743(2) 0.52684(12) 0.0298(5) Uani 1 1 d . .
H26B H 0.6652 0.3140 0.4863 0.036 Uiso 1 1 calc R U

loop_
_atom_site_aniso_label
_atom_site_aniso_U_11
_atom_site_aniso_U_22
_atom_site_aniso_U_33
_atom_site_aniso_U_23
_atom_site_aniso_U_13
_atom_site_aniso_U_12
B1A 0.0353(14) 0.0153(11) 0.0144(11) 0.0001(9) -0.0030(10) 0.0009(10)
N1A 0.0336(11) 0.0185(9) 0.0205(9) -0.0056(7) 0.0026(8) -0.0018(8)
N2A 0.0296(10) 0.0169(9) 0.0180(9) -0.0028(7) 0.0008(8) 0.0000(8)
O1A 0.0374(10) 0.0301(9) 0.0198(8) -0.0022(7) 0.0013(7) -0.0104(8)
C1A 0.0331(13) 0.0177(10) 0.0202(10) 0.0007(8) -0.0012(10) -0.0006(9)
C2A 0.0381(14) 0.0259(12) 0.0278(12) -0.0023(10) 0.0049(11) 0.0003(10)
C3A 0.0342(14) 0.0359(14) 0.0341(14) 0.0027(11) 0.0076(12) -0.0034(11)
C4A 0.0342(14) 0.0276(12) 0.0357(14) 0.0025(10) -0.0010(11) -0.0068(11)
C5A 0.0336(13) 0.0186(11) 0.0275(12) 0.0027(9) -0.0057(10) 0.0003(10)
C6A 0.0360(14) 0.0204(11) 0.0344(13) -0.0036(10) -0.0083(11) -0.0031(10)
C7A 0.0425(15) 0.0190(11) 0.0301(13) -0.0071(9) -0.0096(11) 0.0026(10)
C8A 0.0366(13) 0.0197(11) 0.0225(11) -0.0046(9) -0.0040(10) 0.0037(10)
C9A 0.0317(12) 0.0134(9) 0.0191(10) -0.0001(8) -0.0049(9) 0.0016(9)
C10A 0.0313(12) 0.0172(10) 0.0203(10) 0.0008(8) -0.0042(9) 0.0016(9)
C11A 0.0294(12) 0.0156(10) 0.0163(10) -0.0015(8) 0.0023(9) 0.0015(9)
C12A 0.0332(12) 0.0191(10) 0.0150(10) -0.0014(8) 0.0022(9) -0.0024(9)
C13A 0.0337(13) 0.0213(11) 0.0186(10) 0.0010(8) -0.0011(10) -0.0014(10)
C14A 0.0388(14) 0.0277(12) 0.0198(11) 0.0054(9) 0.0007(10) 0.0045(11)
C15A 0.0404(14) 0.0232(11) 0.0210(11) 0.0055(9) 0.0031(10) 0.0013(10)
C16A 0.0423(14) 0.0181(10) 0.0186(10) 0.0007(8) 0.0010(10) -0.0016(10)
C17A 0.0332(13) 0.0192(10) 0.0156(10) 0.0001(8) 0.0023(9) -0.0024(9)
C18A 0.0382(14) 0.0222(11) 0.0201(11) 0.0012(9) 0.0035(10) 0.0028(10)
C19A 0.0306(12) 0.0186(10) 0.0170(10) -0.0034(8) 0.0030(9) -0.0016(9)
C20A 0.0295(12) 0.0143(9) 0.0163(10) -0.0009(8) 0.0017(9) -0.0009(8)
C21A 0.0289(12) 0.0217(11) 0.0151(10) -0.0002(8) 0.0000(9) -0.0020(9)
C22A 0.0328(13) 0.0218(11) 0.0170(10) -0.0006(8) 0.0006(9) -0.0022(9)
C23A 0.0378(14) 0.0239(11) 0.0219(11) 0.0052(9) 0.0032(10) -0.0022(10)
C24A 0.0363(14) 0.0336(13) 0.0160(10) 0.0034(9) 0.0008(10) -0.0029(11)
C25A 0.0374(14) 0.0289(12) 0.0171(10) -0.0059(9) 0.0006(10) -0.0053(10)
C26A 0.0349(13) 0.0223(11) 0.0187(10) -0.0022(9) 0.0006(10) -0.0043(10)
B1B 0.0322(15) 0.0219(13) 0.0269(13) -0.0003(10) -0.0031(12) 0.0030(11)
N1B 0.0364(12) 0.0219(10) 0.0338(11) -0.0004(8) 0.0059(10) 0.0000(9)
N2B 0.0369(12) 0.0243(10) 0.0261(10) -0.0043(8) 0.0063(9) 0.0010(9)
O1B 0.0591(13) 0.0248(9) 0.0366(10) -0.0100(8) 0.0056(9) 0.0022(9)
C1B 0.0314(13) 0.0243(12) 0.0299(12) 0.0013(10) -0.0016(11) 0.0065(10)
C2B 0.0388(15) 0.0300(13) 0.0373(14) 0.0032(11) 0.0092(12) 0.0023(11)
C3B 0.0426(16) 0.0395(15) 0.0328(14) 0.0000(12) 0.0093(12) 0.0085(13)
C4B 0.0410(15) 0.0360(14) 0.0284(13) -0.0066(11) 0.0033(12) 0.0074(12)
C5B 0.0348(14) 0.0284(12) 0.0271(12) -0.0045(10) -0.0036(11) 0.0058(11)
C6B 0.0356(14) 0.0281(12) 0.0309(13) -0.0073(10) -0.0039(11) 0.0017(11)
C7B 0.0377(14) 0.0261(12) 0.0354(14) -0.0043(10) -0.0027(12) -0.0028(11)
C8B 0.0355(14) 0.0287(12) 0.0292(12) -0.0031(10) 0.0025(11) -0.0015(11)
C9B 0.0316(12) 0.0220(11) 0.0234(11) -0.0022(9) -0.0012(10) 0.0014(10)
C10B 0.0312(13) 0.0249(11) 0.0225(11) -0.0003(9) -0.0022(10) 0.0038(10)
C11B 0.0351(13) 0.0221(11) 0.0255(12) 0.0015(9) -0.0023(10) 0.0004(10)
C12B 0.0398(15) 0.0238(12) 0.0357(14) 0.0003(10) -0.0001(12) -0.0033(11)
C13B 0.0402(16) 0.0312(14) 0.0521(18) 0.0046(13) -0.0056(14) -0.0008(12)
C14B 0.0422(17) 0.0475(19) 0.059(2) 0.0085(16) -0.0076(15) -0.0093(15)
C15B 0.057(2) 0.0384(17) 0.060(2) 0.0065(15) -0.0200(17) -0.0173(15)
C16B 0.062(2) 0.0276(14) 0.0414(16) -0.0001(12) -0.0127(15) -0.0044(13)
C17B 0.0493(16) 0.0202(12) 0.0330(13) 0.0015(10) -0.0059(12) -0.0027(11)
C18B 0.0570(19) 0.0320(14) 0.0392(16) 0.0044(12) -0.0161(14) -0.0047(13)
C19B 0.0487(16) 0.0201(11) 0.0233(12) -0.0018(9) -0.0048(11) 0.0006(11)
C20B 0.0378(14) 0.0193(11) 0.0212(11) -0.0011(9) -0.0054(10) 0.0015(10)
C21B 0.0377(14) 0.0165(10) 0.0230(11) -0.0035(8) 0.0007(10) 0.0039(9)
C22B 0.0429(15) 0.0254(12) 0.0225(11) 0.0003(9) -0.0064(11) 0.0032(11)
C23B 0.0452(15) 0.0261(12) 0.0232(12) 0.0050(9) 0.0015(11) 0.0025(11)
C24B 0.0382(14) 0.0216(11) 0.0259(12) -0.0038(9) 0.0027(11) 0.0010(10)
C25B 0.0390(14) 0.0307(13) 0.0205(11) -0.0013(10) -0.0023(11) 0.0008(11)
C26B 0.0410(14) 0.0269(12) 0.0211(11) -0.0002(9) 0.0003(11) 0.0016(11)

loop_
_atom_type_symbol
_atom_type_description
_atom_type_scat_dispersion_real
_atom_type_scat_dispersion_imag
_atom_type_scat_source
C C 0.0033 0.0016 'International Tables Vol C Tables 4.2.6.8 and 6.1.1.4'
H H 0.0000 0.0000 'International Tables Vol C Tables 4.2.6.8 and 6.1.1.4'
B B 0.0013 0.0007 'International Tables Vol C Tables 4.2.6.8 and 6.1.1.4'
N N 0.0061 0.0033 'International Tables Vol C Tables 4.2.6.8 and 6.1.1.4'
O O 0.0106 0.0060 'International Tables Vol C Tables 4.2.6.8 and 6.1.1.4'

loop_
_geom_angle_atom_site_label_1
_geom_angle_atom_site_label_2
_geom_angle_atom_site_label_3
_geom_angle
N1A B1A N2A 117.4(2)
N1A B1A C11A 122.7(2)
N2A B1A C11A 119.7(2)
C1A N1A B1A 122.84(19)
C9A N2A B1A 122.3(2)
C2A C1A N1A 122.4(2)
C2A C1A C10A 119.7(2)
N1A C1A C10A 117.8(2)
C1A C2A C3A 120.5(2)
C4A C3A C2A 121.3(2)
C3A C4A C5A 120.2(2)
C4A C5A C10A 119.1(2)
C4A C5A C6A 122.6(2)
C10A C5A C6A 118.3(2)
C7A C6A C5A 120.3(2)
C6A C7A C8A 122.0(2)
C9A C8A C7A 119.4(2)
C8A C9A N2A 121.5(2)
C8A C9A C10A 120.1(2)
N2A C9A C10A 118.38(19)
C5A C10A C9A 119.8(2)
C5A C10A C1A 119.1(2)
C9A C10A C1A 121.1(2)
C20A C11A C12A 111.96(19)
C20A C11A B1A 129.5(2)
C12A C11A B1A 118.18(19)
C11A C12A C17A 105.23(17)
C11A C12A C13A 110.88(19)
C17A C12A C13A 103.10(18)
C14A C13A C18A 99.86(19)
C14A C13A C12A 106.15(19)
C18A C13A C12A 99.82(18)
C15A C14A C13A 107.7(2)
C14A C15A C16A 107.6(2)
C15A C16A C18A 99.8(2)
C15A C16A C17A 104.80(18)
C18A C16A C17A 101.57(18)
C19A C17A C12A 104.20(17)
C19A C17A C16A 113.02(18)
C12A C17A C16A 102.71(19)
C16A C18A C13A 93.95(18)
O1A C19A C20A 126.7(2)
O1A C19A C17A 124.7(2)
C20A C19A C17A 108.50(19)
C11A C20A C21A 127.4(2)
C11A C20A C19A 109.63(19)
C21A C20A C19A 122.90(19)
C22A C21A C26A 118.9(2)
C22A C21A C20A 121.4(2)
C26A C21A C20A 119.6(2)
C21A C22A C23A 120.5(2)
C24A C23A C22A 119.8(2)
C23A C24A C25A 120.0(2)
C26A C25A C24A 120.1(2)
C25A C26A C21A 120.6(2)
N2B B1B N1B 116.4(2)
N2B B1B C11B 123.4(2)
N1B B1B C11B 120.1(2)
C1B N1B B1B 123.3(2)
C9B N2B B1B 123.5(2)
C2B C1B N1B 122.1(2)
C2B C1B C10B 120.4(2)
N1B C1B C10B 117.5(2)
C1B C2B C3B 119.8(3)
C4B C3B C2B 121.3(2)
C3B C4B C5B 120.5(2)
C4B C5B C6B 122.5(2)
C4B C5B C10B 118.9(2)
C6B C5B C10B 118.6(2)
C7B C6B C5B 120.6(2)
C6B C7B C8B 121.1(2)
C9B C8B C7B 120.0(2)
C8B C9B N2B 122.2(2)
C8B C9B C10B 120.2(2)
N2B C9B C10B 117.6(2)
C1B C10B C5B 119.1(2)
C1B C10B C9B 121.4(2)
C5B C10B C9B 119.5(2)
C20B C11B C12B 111.6(2)
C20B C11B B1B 126.7(2)
C12B C11B B1B 121.7(2)
C11B C12B C17B 105.1(2)
C11B C12B C13B 113.8(2)
C17B C12B C13B 103.0(2)
C14B C13B C18B 99.8(3)
C14B C13B C12B 105.9(2)
C18B C13B C12B 100.6(2)
C15B C14B C13B 107.3(3)
C14B C15B C16B 108.7(3)
C15B C16B C18B 99.4(3)
C15B C16B C17B 105.5(3)
C18B C16B C17B 100.2(2)
C19B C17B C12B 104.7(2)
C19B C17B C16B 113.1(2)
C12B C17B C16B 103.0(2)
C16B C18B C13B 93.9(2)
O1B C19B C20B 125.7(3)
O1B C19B C17B 126.3(2)
C20B C19B C17B 108.0(2)
C11B C20B C21B 128.9(2)
C11B C20B C19B 110.6(2)
C21B C20B C19B 120.5(2)
C26B C21B C22B 118.6(2)
C26B C21B C20B 121.3(2)
C22B C21B C20B 120.1(2)
C23B C22B C21B 120.6(2)
C24B C23B C22B 120.1(2)
C23B C24B C25B 119.6(2)
C26B C25B C24B 120.5(2)
C25B C26B C21B 120.7(2)

loop_
_geom_bond_atom_site_label_1
_geom_bond_atom_site_label_2
_geom_bond_distance
B1A N1A 1.411(3)
B1A N2A 1.426(3)
B1A C11A 1.566(3)
N1A C1A 1.394(3)
N2A C9A 1.391(3)
O1A C19A 1.221(3)
C1A C2A 1.379(3)
C1A C10A 1.435(3)
C2A C3A 1.394(4)
C3A C4A 1.374(4)
C4A C5A 1.414(4)
C5A C10A 1.423(3)
C5A C6A 1.426(3)
C6A C7A 1.364(4)
C7A C8A 1.404(4)
C8A C9A 1.387(3)
C9A C10A 1.425(3)
C11A C20A 1.355(3)
C11A C12A 1.510(3)
C12A C17A 1.549(3)
C12A C13A 1.575(3)
C13A C14A 1.521(3)
C13A C18A 1.543(3)
C14A C15A 1.329(4)
C15A C16A 1.522(3)
C16A C18A 1.537(4)
C16A C17A 1.567(3)
C17A C19A 1.517(3)
C19A C20A 1.483(3)
C20A C21A 1.479(3)
C21A C22A 1.394(3)
C21A C26A 1.396(3)
C22A C23A 1.394(3)
C23A C24A 1.387(3)
C24A C25A 1.388(4)
C25A C26A 1.386(3)
B1B N2B 1.408(3)
B1B N1B 1.419(4)
B1B C11B 1.575(4)
N1B C1B 1.403(3)
N2B C9B 1.401(3)
O1B C19B 1.213(3)
C1B C2B 1.380(4)
C1B C10B 1.424(3)
C2B C3B 1.411(4)
C3B C4B 1.362(4)
C4B C5B 1.420(4)
C5B C6B 1.421(4)
C5B C10B 1.425(3)
C6B C7B 1.366(4)
C7B C8B 1.418(3)
C8B C9B 1.374(3)
C9B C10B 1.428(3)
C11B C20B 1.350(4)
C11B C12B 1.517(4)
C12B C17B 1.551(4)
C12B C13B 1.558(4)
C13B C14B 1.523(4)
C13B C18B 1.543(4)
C14B C15B 1.313(5)
C15B C16B 1.522(5)
C16B C18B 1.542(4)
C16B C17B 1.564(4)
C17B C19B 1.519(4)
C19B C20B 1.485(3)
C20B C21B 1.480(4)
C21B C26B 1.399(4)
C21B C22B 1.400(3)
C22B C23B 1.390(4)
C23B C24B 1.390(4)
C24B C25B 1.392(3)
C25B C26B 1.380(4)

loop_
_geom_torsion_atom_site_label_1
_geom_torsion_atom_site_label_2
_geom_torsion_atom_site_label_3
_geom_torsion_atom_site_label_4
_geom_torsion
N2A B1A N1A C1A 0.2(3)
C11A B1A N1A C1A -174.4(2)
N1A B1A N2A C9A -3.2(3)
C11A B1A N2A C9A 171.6(2)
B1A N1A C1A C2A -177.4(2)
B1A N1A C1A C10A 2.5(3)
N1A C1A C2A C3A -178.5(2)
C10A C1A C2A C3A 1.6(4)
C1A C2A C3A C4A 0.7(4)
C2A C3A C4A C5A -1.4(4)
C3A C4A C5A C10A -0.2(4)
C3A C4A C5A C6A -179.1(2)
C4A C5A C6A C7A 178.3(2)
C10A C5A C6A C7A -0.5(4)
C5A C6A C7A C8A -0.2(4)
C6A C7A C8A C9A 0.6(4)
C7A C8A C9A N2A 179.0(2)
C7A C8A C9A C10A -0.2(3)
B1A N2A C9A C8A -176.1(2)
B1A N2A C9A C10A 3.2(3)
C4A C5A C10A C9A -178.1(2)
C6A C5A C10A C9A 0.8(3)
C4A C5A C10A C1A 2.4(3)
C6A C5A C10A C1A -178.7(2)
C8A C9A C10A C5A -0.5(3)
N2A C9A C10A C5A -179.7(2)
C8A C9A C10A C1A 179.0(2)
N2A C9A C10A C1A -0.2(3)
C2A C1A C10A C5A -3.1(3)
N1A C1A C10A C5A 176.9(2)
C2A C1A C10A C9A 177.4(2)
N1A C1A C10A C9A -2.5(3)
N1A B1A C11A C20A -52.7(4)
N2A B1A C11A C20A 132.8(2)
N1A B1A C11A C12A 119.8(2)
N2A B1A C11A C12A -54.7(3)
C20A C11A C12A C17A 0.9(3)
B1A C11A C12A C17A -172.84(19)
C20A C11A C12A C13A 111.7(2)
B1A C11A C12A C13A -62.0(2)
C11A C12A C13A C14A -177.05(18)
C17A C12A C13A C14A -64.9(2)
C11A C12A C13A C18A -73.7(2)
C17A C12A C13A C18A 38.5(2)
C18A C13A C14A C15A -33.1(3)
C12A C13A C14A C15A 70.2(2)
C13A C14A C15A C16A -0.4(3)
C14A C15A C16A C18A 33.9(2)
C14A C15A C16A C17A -71.0(3)
C11A C12A C17A C19A -4.7(2)
C13A C12A C17A C19A -120.96(18)
C11A C12A C17A C16A 113.38(19)
C13A C12A C17A C16A -2.9(2)
C15A C16A C17A C19A -178.7(2)
C18A C16A C17A C19A 77.7(2)
C15A C16A C17A C12A 69.6(2)
C18A C16A C17A C12A -33.9(2)
C15A C16A C18A C13A -50.50(19)
C17A C16A C18A C13A 56.97(19)
C14A C13A C18A C16A 50.3(2)
C12A C13A C18A C16A -58.15(19)
C12A C17A C19A O1A -171.6(2)
C16A C17A C19A O1A 77.7(3)
C12A C17A C19A C20A 6.8(2)
C16A C17A C19A C20A -103.9(2)
C12A C11A C20A C21A -173.9(2)
B1A C11A C20A C21A -1.1(4)
C12A C11A C20A C19A 3.5(3)
B1A C11A C20A C19A 176.3(2)
O1A C19A C20A C11A 171.7(2)
C17A C19A C20A C11A -6.6(3)
O1A C19A C20A C21A -10.7(4)
C17A C19A C20A C21A 171.0(2)
C11A C20A C21A C22A -39.4(4)
C19A C20A C21A C22A 143.5(2)
C11A C20A C21A C26A 137.9(3)
C19A C20A C21A C26A -39.2(3)
C26A C21A C22A C23A -1.2(4)
C20A C21A C22A C23A 176.1(2)
C21A C22A C23A C24A -0.1(4)
C22A C23A C24A C25A 1.1(4)
C23A C24A C25A C26A -0.8(4)
C24A C25A C26A C21A -0.6(4)
C22A C21A C26A C25A 1.5(4)
C20A C21A C26A C25A -175.8(2)
N2B B1B N1B C1B 5.2(4)
C11B B1B N1B C1B -172.4(2)
N1B B1B N2B C9B -1.5(4)
C11B B1B N2B C9B 175.9(2)
B1B N1B C1B C2B 175.1(2)
B1B N1B C1B C10B -4.9(4)
N1B C1B C2B C3B -178.6(2)
C10B C1B C2B C3B 1.4(4)
C1B C2B C3B C4B -1.6(4)
C2B C3B C4B C5B 0.2(4)
C3B C4B C5B C6B -179.2(3)
C3B C4B C5B C10B 1.4(4)
C4B C5B C6B C7B -178.3(3)
C10B C5B C6B C7B 1.1(4)
C5B C6B C7B C8B -0.2(4)
C6B C7B C8B C9B 0.0(4)
C7B C8B C9B N2B 177.7(2)
C7B C8B C9B C10B -0.8(4)
B1B N2B C9B C8B 179.5(3)
B1B N2B C9B C10B -2.1(4)
C2B C1B C10B C5B 0.3(4)
N1B C1B C10B C5B -179.8(2)
C2B C1B C10B C9B -179.0(2)
N1B C1B C10B C9B 0.9(4)
C4B C5B C10B C1B -1.6(4)
C6B C5B C10B C1B 179.0(2)
C4B C5B C10B C9B 177.7(2)
C6B C5B C10B C9B -1.7(4)
C8B C9B C10B C1B -179.1(2)
N2B C9B C10B C1B 2.4(4)
C8B C9B C10B C5B 1.6(4)
N2B C9B C10B C5B -176.9(2)
N2B B1B C11B C20B -25.5(4)
N1B B1B C11B C20B 151.9(3)
N2B B1B C11B C12B 157.4(2)
N1B B1B C11B C12B -25.3(4)
C20B C11B C12B C17B -1.9(3)
B1B C11B C12B C17B 175.6(2)
C20B C11B C12B C13B 110.1(3)
B1B C11B C12B C13B -72.4(3)
C11B C12B C13B C14B 179.2(2)
C17B C12B C13B C14B -67.6(3)
C11B C12B C13B C18B -77.3(3)
C17B C12B C13B C18B 35.9(3)
C18B C13B C14B C15B -34.1(3)
C12B C13B C14B C15B 70.0(3)
C13B C14B C15B C16B 0.8(4)
C14B C15B C16B C18B 32.8(3)
C14B C15B C16B C17B -70.6(3)
C11B C12B C17B C19B 1.5(3)
C13B C12B C17B C19B -117.9(2)
C11B C12B C17B C16B 120.0(2)
C13B C12B C17B C16B 0.6(3)
C15B C16B C17B C19B 178.4(2)
C18B C16B C17B C19B 75.6(3)
C15B C16B C17B C12B 66.0(3)
C18B C16B C17B C12B -36.8(3)
C15B C16B C18B C13B -49.8(3)
C17B C16B C18B C13B 57.9(3)
C14B C13B C18B C16B 50.6(3)
C12B C13B C18B C16B -57.8(2)
C12B C17B C19B O1B 179.9(3)
C16B C17B C19B O1B 68.5(3)
C12B C17B C19B C20B -0.8(3)
C16B C17B C19B C20B -112.2(2)
C12B C11B C20B C21B -178.2(2)
B1B C11B C20B C21B 4.4(4)
C12B C11B C20B C19B 1.5(3)
B1B C11B C20B C19B -175.9(2)
O1B C19B C20B C11B 178.9(3)
C17B C19B C20B C11B -0.4(3)
O1B C19B C20B C21B -1.4(4)
C17B C19B C20B C21B 179.3(2)
C11B C20B C21B C26B -83.8(3)
C19B C20B C21B C26B 96.6(3)
C11B C20B C21B C22B 98.7(3)
C19B C20B C21B C22B -81.0(3)
C26B C21B C22B C23B -0.3(4)
C20B C21B C22B C23B 177.3(2)
C21B C22B C23B C24B -1.0(4)
C22B C23B C24B C25B 1.6(4)
C23B C24B C25B C26B -0.8(4)
C24B C25B C26B C21B -0.6(4)
C22B C21B C26B C25B 1.2(4)
C20B C21B C26B C25B -176.4(2)
